data_4130289
loop_
_publ_author_name
'Suzuki, Mitsuharu'
'Kotyk, Juliet F Khosrowabadi'
'Khan, Saeed I.'
'Rubin, Yves'

_publ_section_title
;
 Directing the Crystallization of Dehydro[24]annulenes into Supramolecular
 Nanotubular Scaffolds.
;
_journal_issue 18
_journal_name_full 'Journal of the American Chemical Society'
_journal_page_first 5939
_journal_page_last 5956
_journal_paper_doi 10.1021/jacs.6b01939
_journal_volume 138
_journal_year 2016
_chemical_formula_moiety 'C59 H38 Cl6 O12'
_chemical_formula_sum 'C59 H38 Cl6 O12'
_chemical_formula_weight 1151.59
_space_group_crystal_system triclinic
_space_group_IT_number 2
_space_group_name_Hall '-P 1'
_space_group_name_H-M_alt 'P -1'
_atom_sites_solution_hydrogens geom
_audit_creation_method SHELXL-2013
_cell_angle_alpha 87.013(2)
_cell_angle_beta 79.310(2)
_cell_angle_gamma 78.040(2)
_cell_formula_units_Z 1
_cell_length_a 7.8633(11)
_cell_length_b 12.4758(18)
_cell_length_c 14.475(2)
_cell_measurement_reflns_used 4777
_cell_measurement_temperature 100(2)
_cell_measurement_theta_max 28.80
_cell_measurement_theta_min 3.91
_cell_volume 1364.9(3)
_computing_cell_refinement 'Bruker SAINT'
_computing_data_collection 'Bruker APEX2'
_computing_data_reduction 'Bruker SAINT'
_computing_molecular_graphics 'Bruker SHELXTL'
_computing_publication_material 'Bruker SHELXTL'
_computing_structure_refinement 'SHELXL-2013 (Sheldrick, 2013)'
_computing_structure_solution 'SHELXS-97 (Sheldrick, 2008)'
_diffrn_ambient_temperature 100(2)
_diffrn_measured_fraction_theta_full 0.989
_diffrn_measured_fraction_theta_max 0.969
_diffrn_measurement_device_type 'Bruker APEX-II CCD'
_diffrn_measurement_method '\f and \w scans'
_diffrn_radiation_type MoK\a
_diffrn_radiation_wavelength 0.71073
_diffrn_reflns_av_R_equivalents 0.0246
_diffrn_reflns_av_unetI/netI 0.0333
_diffrn_reflns_Laue_measured_fraction_full 0.989
_diffrn_reflns_Laue_measured_fraction_max 0.969
_diffrn_reflns_limit_h_max 10
_diffrn_reflns_limit_h_min -10
_diffrn_reflns_limit_k_max 16
_diffrn_reflns_limit_k_min -17
_diffrn_reflns_limit_l_max 19
_diffrn_reflns_limit_l_min -19
_diffrn_reflns_number 18020
_diffrn_reflns_point_group_measured_fraction_full 0.989
_diffrn_reflns_point_group_measured_fraction_max 0.969
_diffrn_reflns_theta_full 25.242
_diffrn_reflns_theta_max 29.117
_diffrn_reflns_theta_min 3.900
_exptl_absorpt_coefficient_mu 0.378
_exptl_absorpt_correction_T_max 0.99
_exptl_absorpt_correction_T_min 0.96
_exptl_absorpt_correction_type multi-scan
_exptl_absorpt_process_details 'Sadabs (Bruker)'
_exptl_crystal_colour red
_exptl_crystal_density_diffrn 1.401
_exptl_crystal_description platelet
_exptl_crystal_F_000 590
_exptl_crystal_size_max 0.400
_exptl_crystal_size_mid 0.300
_exptl_crystal_size_min 0.050
_refine_diff_density_max 1.009
_refine_diff_density_min -0.606
_refine_diff_density_rms 0.066
_refine_ls_extinction_method none
_refine_ls_goodness_of_fit_ref 1.114
_refine_ls_hydrogen_treatment constr
_refine_ls_matrix_type full
_refine_ls_number_parameters 410
_refine_ls_number_reflns 7115
_refine_ls_number_restraints 278
_refine_ls_restrained_S_all 1.108
_refine_ls_R_factor_all 0.1065
_refine_ls_R_factor_gt 0.0770
_refine_ls_shift/su_max 0.045
_refine_ls_shift/su_mean 0.006
_refine_ls_structure_factor_coef Fsqd
_refine_ls_weighting_details 'w=1/[\s^2^(Fo^2^)+(0.0819P)^2^+1.3095P] where P=(Fo^2^+2Fc^2^)/3'
_refine_ls_weighting_scheme calc
_refine_ls_wR_factor_gt 0.1910
_refine_ls_wR_factor_ref 0.2109
_reflns_Friedel_coverage 0.000
_reflns_number_gt 5008
_reflns_number_total 7115
_reflns_threshold_expression 'I > 2\s(I)'
_cod_data_source_file ja6b01939_si_002.cif
_cod_data_source_block 1c
_cod_database_code 4130289
_shelx_space_group_comment
; 
The symmetry employed for this shelxl refinement is uniquely defined 
by the following loop, which should always be used as a source of 
symmetry information in preference to the above space-group names. 
They are only intended as comments. 
;
_shelx_estimated_absorpt_t_min 0.863
_shelx_estimated_absorpt_t_max 0.981
_shelxl_version_number 2013-4

loop_
_space_group_symop_operation_xyz
'x, y, z'
'-x, -y, -z'

loop_
_atom_site_label
_atom_site_type_symbol
_atom_site_fract_x
_atom_site_fract_y
_atom_site_fract_z
_atom_site_U_iso_or_equiv
_atom_site_adp_type
_atom_site_occupancy
_atom_site_site_symmetry_order
_atom_site_calc_flag
_atom_site_refinement_flags_posn
_atom_site_refinement_flags_adp
_atom_site_refinement_flags_occupancy
_atom_site_disorder_assembly
_atom_site_disorder_group
C1T C 0.7224(12) 0.4080(8) 0.8872(7) 0.085(3) Uiso 0.5 1 d . . P . .
H1TA H 0.6431 0.4174 0.9492 0.300 Uiso 0.25 1 calc R U P A 1
H1TB H 0.6725 0.3784 0.8384 0.300 Uiso 0.25 1 calc R U P A 1
H1TC H 0.6687 0.3498 0.8675 0.300 Uiso 0.125 1 calc R U P B 2
H1TD H 0.6992 0.4737 0.8465 0.300 Uiso 0.125 1 calc R U P B 2
H1TE H 0.7000 0.3912 0.8250 0.320 Uiso 0.125 1 calc R U P C 3
H1TF H 0.6583 0.3632 0.9344 0.320 Uiso 0.125 1 calc R U P C 3
C2T C 0.8787(12) 0.3765(8) 0.8872(7) 0.087(3) Uiso 0.5 1 d . . P G .
H2TA H 0.9461 0.3241 0.8380 0.300 Uiso 0.25 1 calc R U P D 1
H2TB H 0.9166 0.3631 0.9491 0.300 Uiso 0.25 1 calc R U P D 1
H2TC H 0.9450 0.3537 0.8240 0.300 Uiso 0.125 1 calc R U P E 2
H2TD H 0.9016 0.3158 0.9330 0.300 Uiso 0.125 1 calc R U P E 2
H2TE H 0.9529 0.4096 0.8353 0.300 Uiso 0.125 1 calc R U P F 3
H2TF H 0.9145 0.2957 0.8855 0.300 Uiso 0.125 1 calc R U P F 3
Cl5 Cl 0.8249(5) 0.4901(3) 0.85816(18) 0.1069(10) Uani 0.5 1 d . . P G 1
Cl6 Cl 0.7660(8) 1.3474(4) -0.0067(4) 0.1745(19) Uani 0.5 1 d . . P H 1
Cl7 Cl 0.9335(9) 0.5121(6) 0.9263(5) 0.120(2) Uiso 0.25 1 d . . P G 2
Cl8 Cl 0.649(3) 1.4382(18) 0.0043(15) 0.276(8) Uiso 0.25 1 d . . P I 2
Cl9 Cl 0.8802(11) 0.4359(7) 1.0116(6) 0.140(2) Uiso 0.25 1 d . . P G 3
Cl10 Cl 0.660(3) 0.4964(18) 0.9018(17) 0.306(9) Uiso 0.25 1 d . . P G 3
C2S C 0.9733(14) 1.0702(10) -0.0100(7) 0.037(2) Uiso 0.25 1 d D . P J 4
H2SA H 1.0169 1.1272 0.0187 0.056 Uiso 0.25 1 calc R U P J 4
H2SB H 0.8919 1.1083 -0.0514 0.056 Uiso 0.25 1 calc R U P J 4
Cl2 Cl 1.1433(3) 0.9936(4) -0.07631(19) 0.0830(10) Uani 0.5 1 d D . P J 4
C3S C 1.0046(16) 1.1295(7) 0.013(2) 0.078(8) Uiso 0.15 1 d D . P K 5
H3SA H 1.0801 1.1474 0.0551 0.117 Uiso 0.15 1 calc R U P K 5
H3SB H 0.9473 1.1971 -0.0172 0.117 Uiso 0.15 1 calc R U P K 5
Cl1 Cl 1.109(2) 1.0352(14) -0.0627(11) 0.287(12) Uani 0.3 1 d D . P K 5
C4S C 1.013(3) 1.0559(18) -0.059(2) 0.6(4) Uiso 0.1 1 d D . P L 6
H4SA H 1.1062 1.0997 -0.0741 0.889 Uiso 0.1 1 calc R U P L 6
H4SB H 0.9333 1.0715 -0.1053 0.889 Uiso 0.1 1 calc R U P L 6
Cl3 Cl 1.0966(18) 0.9235(12) -0.0502(16) 0.200(7) Uani 0.2 1 d D . P L 6
C1 C 0.5271(3) 0.85015(19) -0.22930(16) 0.0320(5) Uani 1 1 d . U . . .
H1 H 0.5209 0.8966 -0.2832 0.038 Uiso 1 1 calc R U . . .
C2 C 0.5906(3) 0.88397(18) -0.15814(16) 0.0288(5) Uani 1 1 d . U . . .
C3 C 0.6022(3) 0.82438(19) -0.07231(17) 0.0318(5) Uani 1 1 d . U . . .
C4 C 0.6231(4) 0.7862(2) 0.00402(17) 0.0348(5) Uani 1 1 d . U . . .
C5 C 0.6533(4) 0.7481(2) 0.09134(17) 0.0340(5) Uani 1 1 d . U . . .
C6 C 0.6855(3) 0.71918(19) 0.16792(17) 0.0316(5) Uani 1 1 d . U . . .
C7 C 0.7332(3) 0.69702(19) 0.25821(16) 0.0274(5) Uani 1 1 d . U . . .
C8 C 0.7266(3) 0.60082(18) 0.30458(16) 0.0275(5) Uani 1 1 d . U . . .
H8 H 0.7624 0.5923 0.3642 0.033 Uiso 1 1 calc R U . . .
C9 C 0.6706(3) 0.51214(19) 0.27133(16) 0.0291(5) Uani 1 1 d . U . . .
C10 C 0.6250(3) 0.43073(19) 0.25177(16) 0.0306(5) Uani 1 1 d . U . . .
C11 C 0.5749(3) 0.33521(19) 0.23669(16) 0.0320(5) Uani 1 1 d . U . . .
C12 C 0.5312(3) 0.2498(2) 0.22942(16) 0.0326(5) Uani 1 1 d . U . . .
C13 C 0.6625(4) 0.98715(19) -0.16114(16) 0.0313(5) Uani 1 1 d . U . . .
H13A H 0.5974 1.0345 -0.1079 0.038 Uiso 1 1 calc R U . . .
H13B H 0.7888 0.9687 -0.1554 0.038 Uiso 1 1 calc R U . . .
C14 C 0.7217(3) 1.13171(18) -0.26361(16) 0.0271(4) Uani 1 1 d . U . . .
C15 C 0.6932(3) 1.19003(18) -0.35300(16) 0.0270(5) Uani 1 1 d . U . . .
C16 C 0.6338(3) 1.1429(2) -0.42259(17) 0.0338(5) Uani 1 1 d . U . . .
H16 H 0.6150 1.0699 -0.4156 0.041 Uiso 1 1 calc R U . . .
C17 C 0.6023(4) 1.2047(3) -0.50291(18) 0.0414(6) Uani 1 1 d D U . . .
H17 H 0.5630 1.1733 -0.5515 0.050 Uiso 0.75 1 calc R U P M 1
O3A O 0.5896(13) 1.1308(7) -0.5770(6) 0.054(2) Uani 0.25 1 d D U P N 2
H3A H 0.6265 1.0655 -0.5614 0.082 Uiso 0.25 1 calc R U P N 2
C18 C 0.6278(4) 1.3114(2) -0.51249(18) 0.0396(6) Uani 1 1 d . U . . .
H18 H 0.6026 1.3535 -0.5667 0.048 Uiso 1 1 calc R U . . .
C19 C 0.6897(4) 1.3570(2) -0.44367(18) 0.0371(6) Uani 1 1 d D U . . .
H19 H 0.7090 1.4299 -0.4510 0.045 Uiso 0.25 1 calc R U P O 1
O3 O 0.7244(4) 1.46235(18) -0.45589(17) 0.0391(6) Uani 0.75 1 d D U P P 2
H3 H 0.7591 1.4794 -0.4082 0.059 Uiso 0.75 1 calc R U P P 2
C20 C 0.7234(3) 1.29614(19) -0.36406(17) 0.0320(5) Uani 1 1 d . U . . .
H20 H 0.7673 1.3269 -0.3169 0.038 Uiso 1 1 calc R U . . .
C21 C 0.7907(3) 0.79036(19) 0.29697(17) 0.0308(5) Uani 1 1 d . U . . .
H21A H 0.8973 0.8070 0.2554 0.037 Uiso 1 1 calc R U . . .
H21B H 0.6957 0.8568 0.3010 0.037 Uiso 1 1 calc R U . . .
C22 C 0.8505(3) 0.83776(19) 0.44236(17) 0.0303(5) Uani 1 1 d . U . . .
C23 C 0.8879(3) 0.79562(19) 0.53546(17) 0.0302(5) Uani 1 1 d . U . . .
C24 C 0.8630(3) 0.6918(2) 0.56721(17) 0.0320(5) Uani 1 1 d . U . . .
H24 H 0.8199 0.6474 0.5293 0.038 Uiso 1 1 calc R U . . .
C25 C 0.9011(4) 0.6533(2) 0.65416(19) 0.0380(6) Uani 1 1 d D U . . .
H25 H 0.8825 0.5829 0.6763 0.046 Uiso 0.25 1 calc R U P Q 1
O6 O 0.8672(4) 0.54676(19) 0.68008(17) 0.0404(6) Uani 0.75 1 d D U P R 2
H6 H 0.8705 0.5351 0.7374 0.061 Uiso 0.75 1 calc R U P R 2
C26 C 0.9664(4) 0.7179(2) 0.7087(2) 0.0431(6) Uani 1 1 d . U . . .
H26 H 0.9930 0.6916 0.7682 0.052 Uiso 1 1 calc R U . . .
C27 C 0.9929(4) 0.8208(3) 0.6766(2) 0.0435(6) Uani 1 1 d D U . . .
H27 H 1.0396 0.8641 0.7138 0.052 Uiso 0.75 1 calc R U P S 1
O6A O 1.0711(10) 0.9025(6) 0.7161(5) 0.0390(16) Uani 0.25 1 d D U P T 2
H6A H 1.1207 0.9381 0.6721 0.058 Uiso 0.25 1 calc R U P T 2
C28 C 0.9516(3) 0.8613(2) 0.59026(19) 0.0361(6) Uani 1 1 d . U . . .
H28 H 0.9667 0.9327 0.5691 0.043 Uiso 1 1 calc R U . . .
O1 O 0.6431(2) 1.04416(13) -0.24860(11) 0.0295(4) Uani 1 1 d . U . . .
O2 O 0.8011(2) 1.15896(15) -0.20801(13) 0.0363(4) Uani 1 1 d . U . . .
O4 O 0.8290(2) 0.75810(13) 0.38905(12) 0.0314(4) Uani 1 1 d . U . . .
O5 O 0.8402(3) 0.93166(15) 0.41490(14) 0.0431(5) Uani 1 1 d . U . . .

loop_
_atom_site_aniso_label
_atom_site_aniso_U_11
_atom_site_aniso_U_22
_atom_site_aniso_U_33
_atom_site_aniso_U_23
_atom_site_aniso_U_13
_atom_site_aniso_U_12
Cl5 0.145(3) 0.120(2) 0.0754(15) 0.0419(14) -0.0354(16) -0.068(2)
Cl6 0.211(5) 0.123(3) 0.216(5) 0.001(3) -0.084(4) -0.053(3)
Cl2 0.0486(11) 0.134(3) 0.0617(12) 0.0239(15) -0.0101(10) -0.0125(14)
Cl1 0.32(2) 0.304(19) 0.32(2) 0.227(17) -0.169(17) -0.206(16)
Cl3 0.134(9) 0.147(10) 0.31(2) 0.025(11) 0.012(11) -0.053(8)
C1 0.0487(14) 0.0233(11) 0.0258(10) 0.0039(8) -0.0068(10) -0.0126(10)
C2 0.0404(12) 0.0212(10) 0.0248(10) 0.0040(8) -0.0041(9) -0.0087(9)
C3 0.0447(13) 0.0225(11) 0.0295(11) 0.0035(8) -0.0077(10) -0.0099(9)
C4 0.0481(14) 0.0273(12) 0.0309(11) 0.0062(9) -0.0086(10) -0.0120(10)
C5 0.0455(14) 0.0270(12) 0.0321(11) 0.0074(9) -0.0099(10) -0.0122(10)
C6 0.0394(13) 0.0253(11) 0.0327(11) 0.0075(9) -0.0087(10) -0.0127(9)
C7 0.0295(11) 0.0258(11) 0.0292(10) 0.0041(8) -0.0075(9) -0.0095(8)
C8 0.0323(11) 0.0250(11) 0.0271(10) 0.0038(8) -0.0078(9) -0.0090(9)
C9 0.0375(12) 0.0250(11) 0.0261(10) 0.0052(8) -0.0077(9) -0.0089(9)
C10 0.0390(12) 0.0258(11) 0.0280(11) 0.0036(8) -0.0063(9) -0.0093(9)
C11 0.0430(13) 0.0270(11) 0.0270(11) 0.0034(9) -0.0057(10) -0.0105(10)
C12 0.0453(14) 0.0267(12) 0.0274(11) 0.0008(9) -0.0062(10) -0.0112(10)
C13 0.0515(14) 0.0234(11) 0.0229(10) 0.0057(8) -0.0117(10) -0.0132(10)
C14 0.0328(11) 0.0224(10) 0.0274(10) 0.0031(8) -0.0066(9) -0.0081(8)
C15 0.0294(11) 0.0237(10) 0.0273(10) 0.0042(8) -0.0043(9) -0.0059(8)
C16 0.0428(13) 0.0340(13) 0.0275(11) 0.0049(9) -0.0063(10) -0.0159(10)
C17 0.0451(15) 0.0549(16) 0.0275(12) 0.0067(11) -0.0093(11) -0.0170(12)
O3A 0.068(6) 0.055(5) 0.043(4) 0.006(3) -0.025(4) -0.008(4)
C18 0.0387(13) 0.0427(14) 0.0319(12) 0.0148(10) -0.0032(10) -0.0022(11)
C19 0.0456(14) 0.0250(11) 0.0342(12) 0.0076(9) 0.0020(11) -0.0022(10)
O3 0.0596(16) 0.0224(11) 0.0356(12) 0.0094(9) -0.0078(12) -0.0124(10)
C20 0.0386(12) 0.0250(11) 0.0314(11) 0.0028(9) -0.0026(10) -0.0079(9)
C21 0.0398(12) 0.0259(11) 0.0323(11) 0.0097(9) -0.0135(10) -0.0156(9)
C22 0.0306(11) 0.0254(11) 0.0381(12) 0.0014(9) -0.0092(10) -0.0109(9)
C23 0.0291(11) 0.0278(11) 0.0351(12) -0.0004(9) -0.0075(9) -0.0076(9)
C24 0.0360(12) 0.0295(12) 0.0328(11) 0.0016(9) -0.0093(10) -0.0090(9)
C25 0.0399(13) 0.0366(13) 0.0349(12) 0.0032(10) -0.0076(11) -0.0021(10)
O6 0.0597(16) 0.0307(12) 0.0340(12) 0.0085(9) -0.0154(12) -0.0120(11)
C26 0.0391(14) 0.0518(16) 0.0364(13) -0.0050(11) -0.0125(11) 0.0014(12)
C27 0.0370(14) 0.0524(16) 0.0427(14) -0.0170(12) -0.0132(11) -0.0032(11)
O6A 0.051(4) 0.039(4) 0.032(3) -0.002(3) -0.018(3) -0.009(3)
C28 0.0315(12) 0.0330(13) 0.0452(14) -0.0091(10) -0.0067(10) -0.0079(10)
O1 0.0468(10) 0.0224(8) 0.0239(7) 0.0058(6) -0.0115(7) -0.0145(7)
O2 0.0447(10) 0.0349(9) 0.0375(9) 0.0082(7) -0.0171(8) -0.0198(8)
O4 0.0420(9) 0.0248(8) 0.0339(8) 0.0060(6) -0.0160(7) -0.0148(7)
O5 0.0618(12) 0.0255(9) 0.0490(11) 0.0062(8) -0.0195(10) -0.0175(8)

loop_
_atom_type_symbol
_atom_type_description
_atom_type_scat_dispersion_real
_atom_type_scat_dispersion_imag
_atom_type_scat_source
C C 0.0033 0.0016 'International Tables Vol C Tables 4.2.6.8 and 6.1.1.4'
H H 0.0000 0.0000 'International Tables Vol C Tables 4.2.6.8 and 6.1.1.4'
O O 0.0106 0.0060 'International Tables Vol C Tables 4.2.6.8 and 6.1.1.4'
Cl Cl 0.1484 0.1585 'International Tables Vol C Tables 4.2.6.8 and 6.1.1.4'

loop_
_geom_angle_atom_site_label_1
_geom_angle_atom_site_label_2
_geom_angle_atom_site_label_3
_geom_angle
_geom_angle_site_symmetry_1
_geom_angle_site_symmetry_3
Cl10 C1T C2T 119.4(15) . .
C2T C1T Cl5 66.3(6) . .
C2T C1T Cl8 100.2(10) . 1_546
C2T C1T Cl6 67.1(7) . 1_546
Cl5 C1T Cl6 111.1(6) . 1_546
C2T C1T H1TA 117.1 . .
Cl5 C1T H1TA 117.1 . .
Cl6 C1T H1TA 53.0 1_546 .
C2T C1T H1TB 117.1 . .
Cl5 C1T H1TB 117.1 . .
Cl6 C1T H1TB 128.3 1_546 .
H1TA C1T H1TB 114.1 . .
C2T C1T H1TC 111.7 . .
Cl8 C1T H1TC 111.7 1_546 .
C2T C1T H1TD 111.7 . .
Cl8 C1T H1TD 111.7 1_546 .
H1TC C1T H1TD 109.5 . .
Cl10 C1T H1TE 107.5 . .
C2T C1T H1TE 107.5 . .
Cl10 C1T H1TF 107.5 . .
C2T C1T H1TF 107.5 . .
H1TE C1T H1TF 107.0 . .
C1T C2T Cl5 64.2(7) . .
C1T C2T Cl6 71.5(7) . 1_546
Cl5 C2T Cl6 112.6(6) . 1_546
C1T C2T Cl7 99.2(7) . .
C1T C2T Cl9 96.8(7) . .
C1T C2T Cl10 29.1(8) . .
Cl9 C2T Cl10 78.7(7) . .
C1T C2T Cl8 48.2(8) . 1_546
Cl7 C2T Cl8 76.6(6) . 1_546
C1T C2T H2TA 117.3 . .
Cl5 C2T H2TA 117.3 . .
Cl6 C2T H2TA 127.5 1_546 .
C1T C2T H2TB 117.3 . .
Cl5 C2T H2TB 117.3 . .
Cl6 C2T H2TB 49.4 1_546 .
H2TA C2T H2TB 114.4 . .
C1T C2T H2TC 111.9 . .
Cl7 C2T H2TC 111.9 . .
Cl8 C2T H2TC 160.1 1_546 .
C1T C2T H2TD 111.9 . .
Cl7 C2T H2TD 111.9 . .
Cl8 C2T H2TD 81.8 1_546 .
H2TC C2T H2TD 109.6 . .
C1T C2T H2TE 112.4 . .
Cl9 C2T H2TE 112.4 . .
Cl10 C2T H2TE 98.7 . .
C1T C2T H2TF 112.4 . .
Cl9 C2T H2TF 112.4 . .
Cl10 C2T H2TF 140.7 . .
H2TE C2T H2TF 110.0 . .
C1T Cl5 C2T 49.6(4) . .
C2T Cl6 C1T 41.4(3) 1_564 1_564
C1T Cl8 C2T 31.6(5) 1_564 1_564
C1T Cl10 C2T 31.6(8) . .
Cl2 C2S Cl2 117.0(8) 2_775 .
Cl2 C2S C2S 57.6(6) 2_775 2_775
Cl2 C2S C2S 59.3(6) . 2_775
Cl2 C2S H2SA 108.1 2_775 .
Cl2 C2S H2SA 108.0 . .
C2S C2S H2SA 126.4 2_775 .
Cl2 C2S H2SB 108.1 2_775 .
Cl2 C2S H2SB 108.1 . .
C2S C2S H2SB 126.4 2_775 .
H2SA C2S H2SB 107.3 . .
C2S Cl2 C2S 63.0(8) 2_775 .
Cl1 C3S H3SA 112.9 . .
Cl1 C3S H3SB 113.0 . .
H3SA C3S H3SB 110.3 . .
Cl3 C4S Cl3 99(2) 2_775 .
Cl3 C4S H4SA 112.7 2_775 .
Cl3 C4S H4SA 112.7 . .
Cl3 C4S H4SB 111.2 2_775 .
Cl3 C4S H4SB 111.2 . .
H4SA C4S H4SB 109.7 . .
C4S Cl3 C4S 81(2) 2_775 .
C2 C1 C12 124.6(2) . 2_665
C2 C1 H1 117.7 . .
C12 C1 H1 117.7 2_665 .
C1 C2 C3 123.7(2) . .
C1 C2 C13 124.1(2) . .
C3 C2 C13 112.2(2) . .
C4 C3 C2 170.2(3) . .
C3 C4 C5 176.1(3) . .
C6 C5 C4 176.3(3) . .
C5 C6 C7 172.7(3) . .
C8 C7 C6 122.8(2) . .
C8 C7 C21 123.3(2) . .
C6 C7 C21 113.88(19) . .
C7 C8 C9 125.0(2) . .
C7 C8 H8 117.5 . .
C9 C8 H8 117.5 . .
C10 C9 C8 173.1(2) . .
C9 C10 C11 175.4(3) . .
C12 C11 C10 175.8(3) . .
C11 C12 C1 175.0(3) . 2_665
O1 C13 C2 109.15(19) . .
O1 C13 H13A 109.9 . .
C2 C13 H13A 109.9 . .
O1 C13 H13B 109.9 . .
C2 C13 H13B 109.9 . .
H13A C13 H13B 108.3 . .
O2 C14 O1 122.5(2) . .
O2 C14 C15 125.2(2) . .
O1 C14 C15 112.27(19) . .
C16 C15 C20 120.5(2) . .
C16 C15 C14 122.1(2) . .
C20 C15 C14 117.4(2) . .
C15 C16 C17 118.8(2) . .
C15 C16 H16 120.6 . .
C17 C16 H16 120.6 . .
C18 C17 C16 120.5(3) . .
C18 C17 O3A 128.3(4) . .
C16 C17 O3A 109.1(4) . .
C18 C17 H17 119.8 . .
C16 C17 H17 119.8 . .
C17 O3A H3A 109.5 . .
C19 C18 C17 120.3(2) . .
C19 C18 H18 119.8 . .
C17 C18 H18 119.8 . .
C18 C19 C20 119.7(2) . .
C18 C19 O3 120.2(2) . .
C20 C19 O3 120.1(3) . .
C18 C19 H19 120.1 . .
C20 C19 H19 120.1 . .
C19 O3 H3 109.5 . .
C19 C20 C15 120.1(2) . .
C19 C20 H20 120.0 . .
C15 C20 H20 120.0 . .
O4 C21 C7 107.83(17) . .
O4 C21 H21A 110.1 . .
C7 C21 H21A 110.1 . .
O4 C21 H21B 110.1 . .
C7 C21 H21B 110.1 . .
H21A C21 H21B 108.5 . .
O5 C22 O4 122.4(2) . .
O5 C22 C23 125.7(2) . .
O4 C22 C23 111.90(19) . .
C24 C23 C28 120.5(2) . .
C24 C23 C22 120.9(2) . .
C28 C23 C22 118.6(2) . .
C25 C24 C23 120.0(2) . .
C25 C24 H24 120.0 . .
C23 C24 H24 120.0 . .
C24 C25 C26 119.8(3) . .
C24 C25 O6 115.0(2) . .
C26 C25 O6 125.2(3) . .
C24 C25 H25 120.1 . .
C26 C25 H25 120.1 . .
C25 O6 H6 109.5 . .
C27 C26 C25 120.1(3) . .
C27 C26 H26 119.9 . .
C25 C26 H26 119.9 . .
C26 C27 C28 120.6(2) . .
C26 C27 O6A 131.5(4) . .
C28 C27 O6A 107.8(4) . .
C26 C27 H27 119.7 . .
C28 C27 H27 119.7 . .
C27 O6A H6A 109.5 . .
C23 C28 C27 119.0(3) . .
C23 C28 H28 120.5 . .
C27 C28 H28 120.5 . .
C14 O1 C13 114.18(17) . .
C22 O4 C21 116.53(18) . .

loop_
_geom_bond_atom_site_label_1
_geom_bond_atom_site_label_2
_geom_bond_distance
_geom_bond_site_symmetry_2
C1T Cl10 1.12(2) .
C1T C2T 1.211(7) .
C1T Cl5 1.431(10) .
C1T Cl8 1.72(2) 1_546
C1T Cl6 1.736(11) 1_546
C1T H1TA 0.9900 .
C1T H1TB 0.9900 .
C1T H1TC 0.9900 .
C1T H1TD 0.9900 .
C1T H1TE 0.9900 .
C1T H1TF 0.9900 .
C2T Cl5 1.456(10) .
C2T Cl6 1.687(11) 1_546
C2T Cl7 1.964(12) .
C2T Cl9 1.985(13) .
C2T Cl10 2.02(2) .
C2T Cl8 2.27(2) 1_546
C2T H2TA 0.9900 .
C2T H2TB 0.9900 .
C2T H2TC 0.9900 .
C2T H2TD 0.9900 .
C2T H2TE 0.9900 .
C2T H2TF 0.9900 .
Cl6 C2T 1.687(11) 1_564
Cl6 C1T 1.736(11) 1_564
Cl8 C1T 1.72(2) 1_564
Cl8 C2T 2.27(2) 1_564
C2S Cl2 1.677(11) 2_775
C2S Cl2 1.647(10) .
C2S C2S 1.74(3) 2_775
C2S H2SA 0.9900 .
C2S H2SB 0.9900 .
Cl2 C2S 1.677(11) 2_775
C3S Cl3 1.18(2) 2_775
C3S Cl1 1.630(17) .
C3S H3SA 0.9900 .
C3S H3SB 0.9900 .
C4S Cl3 1.653(19) 2_775
C4S Cl3 1.654(19) .
C4S H4SA 0.9900 .
C4S H4SB 0.9900 .
Cl3 C4S 1.653(19) 2_775
C1 C2 1.346(3) .
C1 C12 1.415(3) 2_665
C1 H1 0.9500 .
C2 C3 1.422(3) .
C2 C13 1.505(3) .
C3 C4 1.206(3) .
C4 C5 1.372(3) .
C5 C6 1.203(3) .
C6 C7 1.424(3) .
C7 C8 1.350(3) .
C7 C21 1.502(3) .
C8 C9 1.409(3) .
C8 H8 0.9500 .
C9 C10 1.208(3) .
C10 C11 1.370(3) .
C11 C12 1.200(3) .
C12 C1 1.415(3) 2_665
C13 O1 1.437(3) .
C13 H13A 0.9900 .
C13 H13B 0.9900 .
C14 O2 1.207(3) .
C14 O1 1.352(3) .
C14 C15 1.482(3) .
C15 C16 1.389(3) .
C15 C20 1.389(3) .
C16 C17 1.393(4) .
C16 H16 0.9500 .
C17 C18 1.384(4) .
C17 O3A 1.480(8) .
C17 H17 0.9500 .
O3A H3A 0.8400 .
C18 C19 1.381(4) .
C18 H18 0.9500 .
C19 C20 1.384(3) .
C19 O3 1.392(3) .
C19 H19 0.9500 .
O3 H3 0.8400 .
C20 H20 0.9500 .
C21 O4 1.439(3) .
C21 H21A 0.9900 .
C21 H21B 0.9900 .
C22 O5 1.209(3) .
C22 O4 1.345(3) .
C22 C23 1.479(3) .
C23 C24 1.391(3) .
C23 C28 1.392(3) .
C24 C25 1.386(4) .
C24 H24 0.9500 .
C25 C26 1.388(4) .
C25 O6 1.427(3) .
C25 H25 0.9500 .
O6 H6 0.8400 .
C26 C27 1.385(4) .
C26 H26 0.9500 .
C27 C28 1.393(4) .
C27 O6A 1.482(7) .
C27 H27 0.9500 .
O6A H6A 0.8400 .
C28 H28 0.9500 .
